data_7000807
loop_
_publ_author_name
'Han, Yuan'
'Huynh, Han Vinh'

_publ_section_title
;
 Mixed carbene--isocyanide Pd(ii) complexes: synthesis, structures and
 reactivity towards nucleophiles
;
_journal_issue 12
_journal_name_full 'Dalton Transactions'
_journal_page_first 2201
_journal_page_last 2209
_journal_paper_doi 10.1039/b816471a
_journal_year 2009
_chemical_formula_sum 'C20 H29 Br2 N3 Pd'
_chemical_formula_weight 577.68
_chemical_name_systematic
;
?
;
_space_group_IT_number 14
_symmetry_cell_setting monoclinic
_symmetry_space_group_name_Hall '-P 2ybc'
_symmetry_space_group_name_H-M 'P 1 21/c 1'
_atom_sites_solution_hydrogens geom
_atom_sites_solution_primary direct
_atom_sites_solution_secondary difmap
_audit_creation_method SHELXL-97
_cell_angle_alpha 90.00
_cell_angle_beta 96.277(3)
_cell_angle_gamma 90.00
_cell_formula_units_Z 4
_cell_length_a 15.2666(17)
_cell_length_b 10.6396(12)
_cell_length_c 14.0629(16)
_cell_measurement_reflns_used 2021
_cell_measurement_temperature 223(2)
_cell_measurement_theta_max 21.91
_cell_measurement_theta_min 2.34
_cell_volume 2270.5(4)
_computing_cell_refinement 'Bruker SMART'
_computing_data_collection 'Bruker SMART'
_computing_data_reduction 'Bruker SAINT'
_computing_molecular_graphics 'Bruker SHELXTL'
_computing_publication_material 'Bruker SHELXTL'
_computing_structure_refinement 'SHELXL-97 (Sheldrick, 1997)'
_computing_structure_solution 'SHELXS-97 (Sheldrick, 1990)'
_diffrn_ambient_temperature 223(2)
_diffrn_measured_fraction_theta_full 0.999
_diffrn_measured_fraction_theta_max 0.999
_diffrn_measurement_device_type 'CCD area detector'
_diffrn_measurement_method 'phi and omega scans'
_diffrn_radiation_monochromator graphite
_diffrn_radiation_source 'fine-focus sealed tube'
_diffrn_radiation_type MoK\a
_diffrn_radiation_wavelength 0.71073
_diffrn_reflns_av_R_equivalents 0.0750
_diffrn_reflns_av_sigmaI/netI 0.0896
_diffrn_reflns_limit_h_max 19
_diffrn_reflns_limit_h_min -12
_diffrn_reflns_limit_k_max 13
_diffrn_reflns_limit_k_min -13
_diffrn_reflns_limit_l_max 18
_diffrn_reflns_limit_l_min -18
_diffrn_reflns_number 15491
_diffrn_reflns_theta_full 27.50
_diffrn_reflns_theta_max 27.50
_diffrn_reflns_theta_min 2.34
_exptl_absorpt_coefficient_mu 4.346
_exptl_absorpt_correction_T_max 0.5431
_exptl_absorpt_correction_T_min 0.1946
_exptl_absorpt_correction_type multi-scan
_exptl_absorpt_process_details 'Sadabs, (Sheldrick 2001)'
_exptl_crystal_colour Yellow
_exptl_crystal_density_diffrn 1.690
_exptl_crystal_density_meas ?
_exptl_crystal_density_method .
_exptl_crystal_description Block
_exptl_crystal_F_000 1144
_exptl_crystal_size_max 0.56
_exptl_crystal_size_mid 0.40
_exptl_crystal_size_min 0.16
_refine_diff_density_max 1.723
_refine_diff_density_min -1.330
_refine_diff_density_rms 0.178
_refine_ls_extinction_method none
_refine_ls_goodness_of_fit_ref 1.136
_refine_ls_hydrogen_treatment constr
_refine_ls_matrix_type full
_refine_ls_number_parameters 239
_refine_ls_number_reflns 5208
_refine_ls_number_restraints 0
_refine_ls_restrained_S_all 1.136
_refine_ls_R_factor_all 0.1143
_refine_ls_R_factor_gt 0.0794
_refine_ls_shift/su_max 0.000
_refine_ls_shift/su_mean 0.000
_refine_ls_structure_factor_coef Fsqd
_refine_ls_weighting_details 'calc w=1/[\s^2^(Fo^2^)+(0.0579P)^2^+22.7866P] where P=(Fo^2^+2Fc^2^)/3'
_refine_ls_weighting_scheme calc
_refine_ls_wR_factor_gt 0.1891
_refine_ls_wR_factor_ref 0.2014
_reflns_number_gt 3547
_reflns_number_total 5208
_reflns_threshold_expression >2sigma(I)
_cod_data_source_file b816471a.txt
_cod_data_source_block 8552a
_cod_depositor_comments
;
The following automatic conversions were performed:
'_symmetry_cell_setting' value 'Monoclinic' changed to 'monoclinic'
according to '/home/saulius/struct/CIF-dictionaries/cif_core.dic'
dictionary named 'cif_core.dic' version 2.4.1 from 2010-06-29.

Automatic conversion script
Id: cif_fix_enum 1527 2010-12-29 10:47:43Z saulius 
;
_cod_original_sg_symbol_H-M P2(1)/c
_cod_database_code 7000807

loop_
_symmetry_equiv_pos_as_xyz
'x, y, z'
'-x, y+1/2, -z+1/2'
'-x, -y, -z'
'x, -y-1/2, z-1/2'

loop_
_atom_site_label
_atom_site_type_symbol
_atom_site_fract_x
_atom_site_fract_y
_atom_site_fract_z
_atom_site_U_iso_or_equiv
_atom_site_adp_type
_atom_site_occupancy
_atom_site_symmetry_multiplicity
_atom_site_calc_flag
_atom_site_refinement_flags
_atom_site_disorder_assembly
_atom_site_disorder_group
Pd1 Pd 0.73359(5) 0.77789(6) 0.11945(5) 0.0288(2) Uani 1 1 d . . .
Br1 Br 0.87891(9) 0.69491(13) 0.10894(14) 0.0736(5) Uani 1 1 d . . .
Br2 Br 0.58105(7) 0.84132(9) 0.12347(8) 0.0399(3) Uani 1 1 d . . .
N1 N 0.6747(5) 0.5263(6) 0.0427(5) 0.0240(16) Uani 1 1 d . . .
N2 N 0.6850(5) 0.5319(7) 0.1989(5) 0.0262(16) Uani 1 1 d . . .
N3 N 0.8118(6) 1.0521(8) 0.1251(6) 0.041(2) Uani 1 1 d . . .
C1 C 0.6931(6) 0.6007(8) 0.1201(6) 0.0264(19) Uani 1 1 d . . .
C2 C 0.6537(6) 0.4055(8) 0.0722(6) 0.0236(18) Uani 1 1 d . . .
C3 C 0.6272(7) 0.2962(8) 0.0226(7) 0.033(2) Uani 1 1 d . . .
H3 H 0.6202 0.2935 -0.0446 0.040 Uiso 1 1 calc R . .
C4 C 0.6116(7) 0.1921(9) 0.0768(7) 0.036(2) Uani 1 1 d . . .
H4 H 0.5950 0.1164 0.0454 0.043 Uiso 1 1 calc R . .
C5 C 0.6196(7) 0.1954(9) 0.1756(8) 0.040(3) Uani 1 1 d . . .
H5 H 0.6085 0.1220 0.2094 0.048 Uiso 1 1 calc R . .
C6 C 0.6432(7) 0.3021(9) 0.2252(7) 0.033(2) Uani 1 1 d . . .
H6 H 0.6477 0.3034 0.2924 0.039 Uiso 1 1 calc R . .
C7 C 0.6604(6) 0.4093(8) 0.1735(6) 0.028(2) Uani 1 1 d . . .
C8 C 0.6710(7) 0.5713(9) -0.0574(6) 0.033(2) Uani 1 1 d . . .
H8 H 0.6869 0.6615 -0.0540 0.039 Uiso 1 1 calc R . .
C10 C 0.7394(8) 0.5070(12) -0.1097(8) 0.051(3) Uani 1 1 d . . .
H10A H 0.7978 0.5305 -0.0810 0.076 Uiso 1 1 calc R . .
H10B H 0.7322 0.5324 -0.1764 0.076 Uiso 1 1 calc R . .
H10C H 0.7324 0.4166 -0.1055 0.076 Uiso 1 1 calc R . .
C11 C 0.6963(7) 0.5860(10) 0.2973(6) 0.038(2) Uani 1 1 d . . .
H11 H 0.7096 0.6763 0.2899 0.046 Uiso 1 1 calc R . .
C12 C 0.7738(11) 0.5310(15) 0.3545(9) 0.078(5) Uani 1 1 d . . .
H12A H 0.8222 0.5248 0.3154 0.117 Uiso 1 1 calc R . .
H12B H 0.7590 0.4480 0.3762 0.117 Uiso 1 1 calc R . .
H12C H 0.7910 0.5843 0.4093 0.117 Uiso 1 1 calc R . .
C14 C 0.7837(7) 0.9538(8) 0.1237(6) 0.030(2) Uani 1 1 d . . .
C15 C 0.8478(7) 1.1785(9) 0.1279(8) 0.039(2) Uani 1 1 d . . .
H14 H 0.7983 1.2390 0.1212 0.047 Uiso 1 1 calc R . .
C13 C 0.9022(11) 1.1983(13) 0.0468(11) 0.077(5) Uani 1 1 d . . .
H15A H 0.8662 1.1831 -0.0142 0.092 Uiso 1 1 calc R . .
H15B H 0.9516 1.1389 0.0520 0.092 Uiso 1 1 calc R . .
C16 C 0.9367(12) 1.3310(14) 0.0496(11) 0.083(5) Uani 1 1 d . . .
H16A H 0.9712 1.3442 -0.0044 0.100 Uiso 1 1 calc R . .
H16B H 0.8869 1.3897 0.0427 0.100 Uiso 1 1 calc R . .
C17 C 0.9926(9) 1.3578(13) 0.1401(13) 0.078(5) Uani 1 1 d . . .
H17A H 1.0127 1.4453 0.1406 0.093 Uiso 1 1 calc R . .
H17B H 1.0446 1.3031 0.1456 0.093 Uiso 1 1 calc R . .
C18 C 0.9390(10) 1.3346(12) 0.2248(11) 0.073(4) Uani 1 1 d . . .
H18A H 0.9769 1.3465 0.2850 0.087 Uiso 1 1 calc R . .
H18B H 0.8906 1.3954 0.2228 0.087 Uiso 1 1 calc R . .
C19 C 0.9018(10) 1.2022(11) 0.2208(9) 0.060(4) Uani 1 1 d . . .
H19A H 0.9503 1.1415 0.2292 0.072 Uiso 1 1 calc R . .
H19B H 0.8653 1.1904 0.2733 0.072 Uiso 1 1 calc R . .
C20 C 0.6116(9) 0.5800(11) 0.3421(8) 0.057(3) Uani 1 1 d . . .
H20A H 0.5659 0.6244 0.3020 0.086 Uiso 1 1 calc R . .
H20B H 0.6197 0.6188 0.4048 0.086 Uiso 1 1 calc R . .
H20C H 0.5944 0.4929 0.3483 0.086 Uiso 1 1 calc R . .
C21 C 0.5776(8) 0.5640(11) -0.1056(7) 0.047(3) Uani 1 1 d . . .
H21A H 0.5581 0.4772 -0.1077 0.070 Uiso 1 1 calc R . .
H21B H 0.5756 0.5965 -0.1702 0.070 Uiso 1 1 calc R . .
H21C H 0.5392 0.6137 -0.0698 0.070 Uiso 1 1 calc R . .

loop_
_atom_site_aniso_label
_atom_site_aniso_U_11
_atom_site_aniso_U_22
_atom_site_aniso_U_33
_atom_site_aniso_U_23
_atom_site_aniso_U_13
_atom_site_aniso_U_12
Pd1 0.0411(5) 0.0201(3) 0.0248(4) -0.0017(3) 0.0019(3) -0.0050(3)
Br1 0.0421(8) 0.0516(8) 0.1265(14) -0.0169(8) 0.0071(8) -0.0015(6)
Br2 0.0482(7) 0.0284(5) 0.0433(6) -0.0031(4) 0.0057(5) 0.0028(4)
N1 0.040(5) 0.019(3) 0.012(3) 0.001(3) -0.002(3) -0.004(3)
N2 0.040(5) 0.024(4) 0.014(3) 0.001(3) 0.000(3) -0.002(3)
N3 0.049(6) 0.036(5) 0.037(5) 0.003(4) 0.000(4) -0.005(4)
C1 0.032(5) 0.021(4) 0.026(5) -0.007(4) 0.006(4) 0.002(4)
C2 0.030(5) 0.016(4) 0.024(4) 0.000(3) -0.002(4) 0.003(3)
C3 0.047(6) 0.023(5) 0.028(5) -0.005(4) 0.000(4) 0.003(4)
C4 0.046(6) 0.020(5) 0.039(6) -0.005(4) -0.005(5) -0.001(4)
C5 0.050(7) 0.023(5) 0.048(6) 0.009(4) 0.006(5) 0.000(4)
C6 0.039(6) 0.031(5) 0.027(5) 0.008(4) -0.001(4) 0.003(4)
C7 0.036(5) 0.026(5) 0.023(5) 0.005(4) 0.000(4) 0.000(4)
C8 0.052(6) 0.033(5) 0.015(4) 0.002(4) 0.012(4) 0.004(4)
C10 0.062(8) 0.055(7) 0.038(6) -0.002(5) 0.017(6) 0.007(6)
C11 0.052(7) 0.046(6) 0.018(5) -0.003(4) 0.007(4) -0.002(5)
C12 0.104(12) 0.079(10) 0.045(8) -0.019(7) -0.019(8) 0.003(9)
C14 0.043(6) 0.020(5) 0.027(5) -0.005(4) 0.003(4) -0.009(4)
C15 0.040(6) 0.026(5) 0.051(7) -0.001(4) 0.005(5) -0.003(4)
C13 0.103(12) 0.056(9) 0.077(10) -0.002(7) 0.033(9) -0.034(8)
C16 0.119(14) 0.064(10) 0.075(11) 0.005(8) 0.045(10) -0.032(9)
C17 0.051(8) 0.041(7) 0.138(16) 0.003(8) -0.009(9) -0.015(6)
C18 0.080(11) 0.049(8) 0.084(11) -0.025(7) -0.014(9) -0.015(7)
C19 0.083(10) 0.040(7) 0.055(8) 0.016(6) -0.005(7) -0.008(6)
C20 0.092(10) 0.041(7) 0.043(7) -0.013(5) 0.027(7) -0.008(6)
C21 0.054(7) 0.055(7) 0.029(5) 0.006(5) -0.001(5) 0.008(6)

loop_
_atom_type_symbol
_atom_type_description
_atom_type_scat_dispersion_real
_atom_type_scat_dispersion_imag
_atom_type_scat_source
C C 0.0033 0.0016 'International Tables Vol C Tables 4.2.6.8 and 6.1.1.4'
H H 0.0000 0.0000 'International Tables Vol C Tables 4.2.6.8 and 6.1.1.4'
N N 0.0061 0.0033 'International Tables Vol C Tables 4.2.6.8 and 6.1.1.4'
Br Br -0.2901 2.4595 'International Tables Vol C Tables 4.2.6.8 and 6.1.1.4'
Pd Pd -0.9988 1.0072 'International Tables Vol C Tables 4.2.6.8 and 6.1.1.4'

loop_
_geom_angle_atom_site_label_1
_geom_angle_atom_site_label_2
_geom_angle_atom_site_label_3
_geom_angle
_geom_angle_site_symmetry_1
_geom_angle_site_symmetry_3
_geom_angle_publ_flag
C1 Pd1 C14 175.7(4) . . ?
C1 Pd1 Br1 86.7(3) . . ?
C14 Pd1 Br1 89.6(3) . . ?
C1 Pd1 Br2 87.9(3) . . ?
C14 Pd1 Br2 95.9(3) . . ?
Br1 Pd1 Br2 174.15(5) . . ?
C1 N1 C2 109.5(7) . . ?
C1 N1 C8 124.0(7) . . ?
C2 N1 C8 126.4(7) . . ?
C1 N2 C7 110.1(7) . . ?
C1 N2 C11 122.9(7) . . ?
C7 N2 C11 126.9(8) . . ?
C14 N3 C15 179.4(11) . . ?
N2 C1 N1 108.4(7) . . ?
N2 C1 Pd1 125.3(6) . . ?
N1 C1 Pd1 126.2(6) . . ?
C3 C2 N1 133.0(8) . . ?
C3 C2 C7 120.8(8) . . ?
N1 C2 C7 106.2(7) . . ?
C4 C3 C2 116.9(9) . . ?
C3 C4 C5 122.2(9) . . ?
C6 C5 C4 121.8(9) . . ?
C5 C6 C7 118.0(9) . . ?
N2 C7 C6 133.9(9) . . ?
N2 C7 C2 105.8(7) . . ?
C6 C7 C2 120.3(9) . . ?
N1 C8 C10 111.2(8) . . ?
N1 C8 C21 110.2(8) . . ?
C10 C8 C21 115.3(9) . . ?
C12 C11 N2 110.9(9) . . ?
C12 C11 C20 115.5(11) . . ?
N2 C11 C20 110.8(9) . . ?
N3 C14 Pd1 179.4(9) . . ?
N3 C15 C19 110.6(9) . . ?
N3 C15 C13 110.4(9) . . ?
C19 C15 C13 110.2(11) . . ?
C15 C13 C16 109.4(12) . . ?
C17 C16 C13 111.7(13) . . ?
C16 C17 C18 109.2(12) . . ?
C19 C18 C17 110.4(11) . . ?
C15 C19 C18 111.0(10) . . ?

loop_
_geom_bond_atom_site_label_1
_geom_bond_atom_site_label_2
_geom_bond_distance
_geom_bond_site_symmetry_2
_geom_bond_publ_flag
Pd1 C1 1.984(9) . ?
Pd1 C14 2.020(9) . ?
Pd1 Br1 2.4072(16) . ?
Pd1 Br2 2.4312(14) . ?
N1 C1 1.350(11) . ?
N1 C2 1.398(11) . ?
N1 C8 1.482(11) . ?
N2 C1 1.346(11) . ?
N2 C7 1.393(11) . ?
N2 C11 1.492(11) . ?
N3 C14 1.130(12) . ?
N3 C15 1.452(13) . ?
C2 C3 1.394(12) . ?
C2 C7 1.417(12) . ?
C3 C4 1.379(13) . ?
C4 C5 1.382(15) . ?
C5 C6 1.360(14) . ?
C6 C7 1.394(13) . ?
C8 C10 1.506(14) . ?
C8 C21 1.513(15) . ?
C11 C12 1.475(17) . ?
C11 C20 1.500(15) . ?
C15 C19 1.488(16) . ?
C15 C13 1.498(17) . ?
C13 C16 1.506(18) . ?
C16 C17 1.48(2) . ?
C17 C18 1.54(2) . ?
C18 C19 1.517(16) . ?
